data_1559113
loop_
_publ_author_name
'Yuntawattana, Nattawut'
'McGuire, Thomas M.'
'Durr, Christopher B.'
'Buchard, Antoine'
'Williams, Charlotte K.'

_publ_section_title
;
 Indium phosphasalen catalysts showing high isoselectivity and activity in
 racemic lactide and lactone ring opening polymerizations
;
_journal_issue 21
_journal_name_full 'Catalysis Science &amp; Technology'
_journal_page_first 7226
_journal_page_last 7239
_journal_paper_doi 10.1039/D0CY01484B
_journal_volume 10
_journal_year 2020
_chemical_formula_sum 'C65 H89 In N2 O3 P2'
_chemical_formula_weight 1123.14
_chemical_properties_physical Air-sensitive,Moisture-sensitive
_space_group_IT_number 14
_space_group_name_Hall '-P 2ybc'
_space_group_name_H-M_alt 'P 1 21/c 1'
_symmetry_cell_setting monoclinic
_symmetry_Int_Tables_number 14
_symmetry_space_group_name_Hall '-P 2ybc'
_symmetry_space_group_name_H-M 'P 1 21/c 1'
_atom_sites_solution_hydrogens geom
_audit_conform_dict_location ftp://ftp.iucr.org/pub/cif_core.dic
_audit_conform_dict_name cif_core.dic
_audit_conform_dict_version 2.4.
_audit_creation_date 2017-07-06T17:55:06-00:00
_audit_creation_method 'WinGX routine CIF_UPDATE'
_audit_update_record
;
2020-07-23 deposited with the CCDC.	2020-08-26 downloaded from the CCDC.
;
_cell_angle_alpha 90
_cell_angle_beta 103.9430(10)
_cell_angle_gamma 90
_cell_formula_units_Z 4
_cell_length_a 15.1464(2)
_cell_length_b 16.9612(2)
_cell_length_c 26.1549(2)
_cell_measurement_reflns_used 33132
_cell_measurement_temperature 150(2)
_cell_measurement_theta_max 76.199
_cell_measurement_theta_min 3.967
_cell_volume 6521.25(13)
_computing_cell_refinement 'CrysAlisPro 1.171.38.43b (Rigaku OD, 2015)'
_computing_data_collection 'CrysAlisPro 1.171.38.43b (Rigaku OD, 2015)'
_computing_data_reduction 'CrysAlisPro 1.171.38.43b (Rigaku OD, 2015)'
_computing_structure_refinement 'SHELXL-2016/6 (Sheldrick, 2016)'
_diffrn_ambient_environment N~2~
_diffrn_ambient_temperature 150(2)
_diffrn_detector 'CCD plate'
_diffrn_detector_area_resol_mean 10.5035
_diffrn_detector_type Atlas
_diffrn_measured_fraction_theta_full 1
_diffrn_measured_fraction_theta_max 0.995
_diffrn_measurement_device 'four-circle diffractometer'
_diffrn_measurement_device_type 'SuperNova, Dual, Cu at zero, Atlas'
_diffrn_measurement_method '\w scans'
_diffrn_orient_matrix_type 'CrysAlisPro convention (1999,Acta A55,543-557)'
_diffrn_orient_matrix_UB_11 -0.0287944
_diffrn_orient_matrix_UB_12 -0.0867845
_diffrn_orient_matrix_UB_13 0.0024123
_diffrn_orient_matrix_UB_21 0.100155
_diffrn_orient_matrix_UB_22 -0.0257369
_diffrn_orient_matrix_UB_23 0.009375
_diffrn_orient_matrix_UB_31 0.0110728
_diffrn_orient_matrix_UB_32 0.0075365
_diffrn_orient_matrix_UB_33 0.0599107
_diffrn_radiation_monochromator mirror
_diffrn_radiation_probe x-ray
_diffrn_radiation_type CuK\a
_diffrn_radiation_wavelength 1.54184
_diffrn_reflns_av_R_equivalents 0.0327
_diffrn_reflns_av_unetI/netI 0.0475
_diffrn_reflns_Laue_measured_fraction_full 1
_diffrn_reflns_Laue_measured_fraction_max 0.995
_diffrn_reflns_limit_h_max 18
_diffrn_reflns_limit_h_min -18
_diffrn_reflns_limit_k_max 21
_diffrn_reflns_limit_k_min -21
_diffrn_reflns_limit_l_max 32
_diffrn_reflns_limit_l_min -27
_diffrn_reflns_number 77110
_diffrn_reflns_point_group_measured_fraction_full 1
_diffrn_reflns_point_group_measured_fraction_max 0.995
_diffrn_reflns_theta_full 67.684
_diffrn_reflns_theta_max 76.209
_diffrn_reflns_theta_min 3.482
_diffrn_source 'micro-focus sealed X-ray tube'
_diffrn_source_type 'SuperNova (Cu) X-ray Source'
_exptl_absorpt_coefficient_mu 3.675
_exptl_absorpt_correction_T_max 1
_exptl_absorpt_correction_T_min 0.58429
_exptl_absorpt_correction_type multi-scan
_exptl_absorpt_process_details
;
        CrysAlisPro 1.171.38.43b (Rigaku Oxford Diffraction, 2015)
        Empirical absorption correction using spherical harmonics,
 implemented in SCALE3 ABSPACK scaling algorithm.
;
_exptl_crystal_colour colorless
_exptl_crystal_density_diffrn 1.144
_exptl_crystal_description block
_exptl_crystal_F_000 2384
_exptl_crystal_size_max 0.2
_exptl_crystal_size_mid 0.2
_exptl_crystal_size_min 0.08
_platon_squeeze_details
;
TITL shelxt_a.res in P2(1)/c
CELL   15.1464   16.9612   26.1549     90.00    103.94     90.00
SPGR P21/c
# Solvent Accessible Volume =       663
# Electrons Found in S.A.V. =       119
# Note: Atoms in Void as Cxxx and Qxxx all others
C101 0.851 0.472 0.056 !       2.35 eA-3
C102 0.902 0.418 0.033 !       1.88 eA-3
C103 0.039 0.998 0.495 !       1.47 eA-3
C104 0.016 0.927 0.440 !       1.44 eA-3
C105 0.984 0.505 0.077 !       1.31 eA-3
C106 0.108 0.454 0.985 !       1.18 eA-3
Q107 0.121 0.216 0.278 !       0.87 eA-3
Q108 0.121 0.249 0.125 !       0.78 eA-3
Q109 0.062 0.187 0.320 !       0.71 eA-3
C110 0.890 0.024 0.476 !       0.71 eA-3
Q111 0.849 0.699 0.326 !       0.61 eA-3
Q112 0.912 0.641 0.135 !       0.56 eA-3
;
_refine_diff_density_max 0.924
_refine_diff_density_min -0.533
_refine_diff_density_rms 0.048
_refine_ls_extinction_method none
_refine_ls_goodness_of_fit_ref 1.025
_refine_ls_hydrogen_treatment constr
_refine_ls_matrix_type full
_refine_ls_number_parameters 704
_refine_ls_number_reflns 13587
_refine_ls_number_restraints 0
_refine_ls_restrained_S_all 1.025
_refine_ls_R_factor_all 0.0312
_refine_ls_R_factor_gt 0.0275
_refine_ls_shift/su_max 0.003
_refine_ls_shift/su_mean 0
_refine_ls_structure_factor_coef Fsqd
_refine_ls_weighting_details 'w=1/[\s^2^(Fo^2^)+(0.0388P)^2^+2.7662P] where P=(Fo^2^+2Fc^2^)/3'
_refine_ls_weighting_scheme calc
_refine_ls_wR_factor_gt 0.0699
_refine_ls_wR_factor_ref 0.0722
_reflns_Friedel_coverage 0
_reflns_number_gt 12434
_reflns_number_total 13587
_reflns_threshold_expression 'I > 2\s(I)'
_cod_data_source_file d0cy01484b2.cif
_cod_data_source_block 2
_cod_depositor_comments 'Adding full bibliography for 1559113--1559118.cif.'
_cod_original_sg_symbol_H-M 'P 21/c'
_cod_database_code 1559113
_shelx_estimated_absorpt_t_min 0.527
_shelx_estimated_absorpt_t_max 0.758
_platon_squeeze_void_probe_radius 1.20

loop_
_symmetry_equiv_pos_as_xyz
'x, y, z'
'-x, y+1/2, -z+1/2'
'-x, -y, -z'
'x, -y-1/2, z-1/2'

loop_
_atom_site_label
_atom_site_type_symbol
_atom_site_fract_x
_atom_site_fract_y
_atom_site_fract_z
_atom_site_U_iso_or_equiv
_atom_site_adp_type
_atom_site_occupancy
_atom_site_site_symmetry_order
_atom_site_calc_flag
_atom_site_refinement_flags_posn
_atom_site_refinement_flags_adp
_atom_site_refinement_flags_occupancy
_atom_site_disorder_assembly
_atom_site_disorder_group
C1 C 0.64739(11) 0.32152(9) 0.62887(6) 0.0210(3) Uani 1 1 d . . . . .
C1A C 0.1260(4) 0.2508(6) 0.6305(3) 0.219(5) Uani 1 1 d . . . . .
H1A1 H 0.130045 0.209035 0.605311 0.328 Uiso 1 1 calc R U . . .
H1A2 H 0.062788 0.268667 0.624553 0.328 Uiso 1 1 calc R U . . .
H1A3 H 0.164646 0.295209 0.625721 0.328 Uiso 1 1 calc R U . . .
C2 C 0.56071(11) 0.35752(9) 0.61998(6) 0.0218(3) Uani 1 1 d . . . . .
C2A C 0.1581(3) 0.2188(3) 0.6869(2) 0.118(2) Uani 1 1 d . . . . .
H2A1 H 0.119671 0.173717 0.692017 0.142 Uiso 1 1 calc R U . . .
H2A2 H 0.22186 0.200345 0.693189 0.142 Uiso 1 1 calc R U . . .
C3 C 0.54657(11) 0.43644(10) 0.60301(6) 0.0241(3) Uani 1 1 d . . . . .
H3 H 0.48764 0.458961 0.59778 0.029 Uiso 1 1 calc R U . . .
C3A C 0.1516(4) 0.2814(4) 0.7234(3) 0.166(3) Uani 1 1 d . . . . .
H3A1 H 0.088473 0.301593 0.716539 0.199 Uiso 1 1 calc R U . . .
H3A2 H 0.192469 0.325604 0.719905 0.199 Uiso 1 1 calc R U . . .
C4 C 0.61707(12) 0.48134(9) 0.59392(6) 0.0248(3) Uani 1 1 d . . . . .
C4A C 0.1795(5) 0.2460(4) 0.7774(3) 0.209(5) Uani 1 1 d . . . . .
H4A1 H 0.245423 0.234472 0.784965 0.251 Uiso 1 1 calc R U . . .
H4A2 H 0.147452 0.195001 0.776776 0.251 Uiso 1 1 calc R U . . .
C5 C 0.70180(12) 0.44475(10) 0.60132(6) 0.0247(3) Uani 1 1 d . . . . .
H5 H 0.750376 0.474997 0.594349 0.03 Uiso 1 1 calc R U . . .
C5A C 0.1605(4) 0.2982(3) 0.8257(3) 0.154(3) Uani 1 1 d . . . . .
H5A1 H 0.184692 0.267844 0.858366 0.184 Uiso 1 1 calc R U . . .
H5A2 H 0.198303 0.346325 0.828043 0.184 Uiso 1 1 calc R U . . .
C6 C 0.72050(11) 0.36747(9) 0.61811(6) 0.0222(3) Uani 1 1 d . . . . .
C6A C 0.0678(5) 0.3244(4) 0.8272(4) 0.270(7) Uani 1 1 d . . . . .
H6A1 H 0.070805 0.354993 0.859332 0.405 Uiso 1 1 calc R U . . .
H6A2 H 0.042553 0.357288 0.796318 0.405 Uiso 1 1 calc R U . . .
H6A3 H 0.028838 0.278204 0.826873 0.405 Uiso 1 1 calc R U . . .
C7 C 0.81867(11) 0.33655(10) 0.62947(6) 0.0248(3) Uani 1 1 d . . . . .
C8 C 0.82548(12) 0.25616(11) 0.60360(7) 0.0292(3) Uani 1 1 d . . . . .
H8A H 0.784098 0.218708 0.614352 0.044 Uiso 1 1 calc R U . . .
H8B H 0.888024 0.236512 0.614756 0.044 Uiso 1 1 calc R U . . .
H8C H 0.808664 0.261997 0.565195 0.044 Uiso 1 1 calc R U . . .
C9 C 0.88134(13) 0.39296(12) 0.60878(8) 0.0343(4) Uani 1 1 d . . . . .
H9A H 0.857905 0.400299 0.570759 0.051 Uiso 1 1 calc R U . . .
H9B H 0.942757 0.370633 0.615756 0.051 Uiso 1 1 calc R U . . .
H9C H 0.883353 0.443973 0.626628 0.051 Uiso 1 1 calc R U . . .
C10 C 0.85420(12) 0.33049(11) 0.68970(7) 0.0294(3) Uani 1 1 d . . . . .
H10A H 0.849813 0.382167 0.705674 0.044 Uiso 1 1 calc R U . . .
H10B H 0.917856 0.313332 0.698178 0.044 Uiso 1 1 calc R U . . .
H10C H 0.817545 0.29213 0.703577 0.044 Uiso 1 1 calc R U . . .
C11 C 0.60793(13) 0.56888(10) 0.57901(7) 0.0295(3) Uani 1 1 d . . . . .
C12 C 0.63913(15) 0.58243(11) 0.52804(7) 0.0384(4) Uani 1 1 d . . . . .
H12A H 0.598014 0.554795 0.498878 0.058 Uiso 1 1 calc R U . . .
H12B H 0.70108 0.562131 0.532382 0.058 Uiso 1 1 calc R U . . .
H12C H 0.638227 0.639003 0.52033 0.058 Uiso 1 1 calc R U . . .
C13 C 0.66973(17) 0.61753(11) 0.62302(8) 0.0416(5) Uani 1 1 d . . . . .
H13A H 0.664344 0.673545 0.613591 0.062 Uiso 1 1 calc R U . . .
H13B H 0.732995 0.600617 0.627464 0.062 Uiso 1 1 calc R U . . .
H13C H 0.651242 0.609444 0.656053 0.062 Uiso 1 1 calc R U . . .
C14 C 0.51122(16) 0.59888(12) 0.57119(11) 0.0494(6) Uani 1 1 d . . . . .
H14A H 0.471135 0.569672 0.542408 0.074 Uiso 1 1 calc R U . . .
H14B H 0.509162 0.655127 0.562412 0.074 Uiso 1 1 calc R U . . .
H14C H 0.490907 0.591215 0.603692 0.074 Uiso 1 1 calc R U . . .
C15 C 0.41436(11) 0.24752(9) 0.57199(6) 0.0245(3) Uani 1 1 d . . . . .
C16 C 0.32860(13) 0.21295(12) 0.56629(8) 0.0347(4) Uani 1 1 d . . . . .
H16 H 0.294923 0.222045 0.592024 0.042 Uiso 1 1 calc R U . . .
C17 C 0.29273(15) 0.16543(14) 0.52309(9) 0.0457(5) Uani 1 1 d . . . . .
H17 H 0.23423 0.142522 0.519126 0.055 Uiso 1 1 calc R U . . .
C18 C 0.34199(16) 0.15129(14) 0.48570(9) 0.0476(5) Uani 1 1 d . . . . .
H18 H 0.317285 0.118751 0.456157 0.057 Uiso 1 1 calc R U . . .
C19 C 0.42709(16) 0.18459(13) 0.49149(8) 0.0430(5) Uani 1 1 d . . . . .
H19 H 0.461072 0.174455 0.466043 0.052 Uiso 1 1 calc R U . . .
C20 C 0.46310(13) 0.23277(11) 0.53429(7) 0.0306(4) Uani 1 1 d . . . . .
H20 H 0.521432 0.255815 0.537855 0.037 Uiso 1 1 calc R U . . .
C21 C 0.38011(11) 0.37812(9) 0.63517(6) 0.0237(3) Uani 1 1 d . . . . .
C22 C 0.30774(12) 0.39771(11) 0.59304(7) 0.0292(3) Uani 1 1 d . . . . .
H22 H 0.297172 0.368136 0.561297 0.035 Uiso 1 1 calc R U . . .
C23 C 0.25110(14) 0.46043(12) 0.59745(8) 0.0379(4) Uani 1 1 d . . . . .
H23 H 0.20195 0.473605 0.568613 0.045 Uiso 1 1 calc R U . . .
C24 C 0.26569(14) 0.50394(12) 0.64356(8) 0.0394(4) Uani 1 1 d . . . . .
H24 H 0.226721 0.546834 0.646227 0.047 Uiso 1 1 calc R U . . .
C25 C 0.33737(14) 0.48480(11) 0.68590(7) 0.0355(4) Uani 1 1 d . . . . .
H25 H 0.347408 0.514361 0.717633 0.043 Uiso 1 1 calc R U . . .
C26 C 0.39413(12) 0.42232(11) 0.68159(7) 0.0294(3) Uani 1 1 d . . . . .
H26 H 0.443189 0.409344 0.71053 0.035 Uiso 1 1 calc R U . . .
C27 C 0.41790(12) 0.22062(11) 0.70532(6) 0.0281(3) Uani 1 1 d . . . . .
H27A H 0.384099 0.179839 0.681298 0.034 Uiso 1 1 calc R U . . .
H27B H 0.374906 0.263514 0.707966 0.034 Uiso 1 1 calc R U . . .
C28 C 0.45555(13) 0.18471(11) 0.75968(7) 0.0304(4) Uani 1 1 d . . . . .
H28A H 0.404341 0.173941 0.776104 0.036 Uiso 1 1 calc R U . . .
H28B H 0.484679 0.133654 0.755474 0.036 Uiso 1 1 calc R U . . .
C29 C 0.52458(12) 0.23685(12) 0.79659(7) 0.0306(4) Uani 1 1 d . . . . .
H29A H 0.507189 0.292907 0.790212 0.037 Uiso 1 1 calc R U . . .
H29B H 0.525099 0.224209 0.833615 0.037 Uiso 1 1 calc R U . . .
C30 C 0.68481(12) 0.28500(11) 0.88964(6) 0.0278(3) Uani 1 1 d . . . . .
C31 C 0.68083(13) 0.21998(12) 0.92173(7) 0.0338(4) Uani 1 1 d . . . . .
H31 H 0.685846 0.168178 0.908909 0.041 Uiso 1 1 calc R U . . .
C32 C 0.66954(14) 0.23101(14) 0.97242(7) 0.0406(5) Uani 1 1 d . . . . .
H32 H 0.667351 0.186781 0.994369 0.049 Uiso 1 1 calc R U . . .
C33 C 0.66148(15) 0.30662(15) 0.99093(8) 0.0449(5) Uani 1 1 d . . . . .
H33 H 0.654972 0.314117 1.025827 0.054 Uiso 1 1 calc R U . . .
C34 C 0.66287(17) 0.37091(15) 0.95895(8) 0.0487(5) Uani 1 1 d . . . . .
H34 H 0.655773 0.422461 0.971593 0.058 Uiso 1 1 calc R U . . .
C35 C 0.67465(15) 0.36063(13) 0.90807(7) 0.0394(4) Uani 1 1 d . . . . .
H35 H 0.675735 0.405065 0.886118 0.047 Uiso 1 1 calc R U . . .
C36 C 0.72374(12) 0.36440(10) 0.80035(6) 0.0263(3) Uani 1 1 d . . . . .
C37 C 0.65854(13) 0.39781(10) 0.75931(7) 0.0309(4) Uani 1 1 d . . . . .
H37 H 0.604579 0.369449 0.743957 0.037 Uiso 1 1 calc R U . . .
C38 C 0.67206(16) 0.47236(12) 0.74075(8) 0.0405(4) Uani 1 1 d . . . . .
H38 H 0.627754 0.494745 0.712467 0.049 Uiso 1 1 calc R U . . .
C39 C 0.75000(17) 0.51400(12) 0.76345(9) 0.0454(5) Uani 1 1 d . . . . .
H39 H 0.758712 0.565483 0.751221 0.054 Uiso 1 1 calc R U . . .
C40 C 0.81537(17) 0.48093(13) 0.80393(9) 0.0456(5) Uani 1 1 d . . . . .
H40 H 0.869071 0.50966 0.819237 0.055 Uiso 1 1 calc R U . . .
C41 C 0.80304(14) 0.40627(12) 0.82226(8) 0.0373(4) Uani 1 1 d . . . . .
H41 H 0.848561 0.383518 0.849753 0.045 Uiso 1 1 calc R U . . .
C42 C 0.80420(11) 0.21139(10) 0.83296(6) 0.0250(3) Uani 1 1 d . . . . .
C43 C 0.81996(11) 0.16985(10) 0.78905(6) 0.0239(3) Uani 1 1 d . . . . .
C44 C 0.89865(12) 0.11995(10) 0.79804(7) 0.0263(3) Uani 1 1 d . . . . .
C45 C 0.95667(12) 0.11869(11) 0.84806(7) 0.0312(4) Uani 1 1 d . . . . .
H45 H 1.008748 0.085632 0.853626 0.037 Uiso 1 1 calc R U . . .
C46 C 0.94349(13) 0.16294(12) 0.89086(7) 0.0323(4) Uani 1 1 d . . . . .
C47 C 0.86591(12) 0.20850(11) 0.88248(7) 0.0291(3) Uani 1 1 d . . . . .
H47 H 0.854017 0.2385 0.910751 0.035 Uiso 1 1 calc R U . . .
C48 C 0.91625(13) 0.06804(11) 0.75339(7) 0.0310(4) Uani 1 1 d . . . . .
C49 C 0.83616(15) 0.01104(12) 0.73484(9) 0.0418(4) Uani 1 1 d . . . . .
H49A H 0.779586 0.041171 0.723637 0.063 Uiso 1 1 calc R U . . .
H49B H 0.831899 -0.024174 0.763855 0.063 Uiso 1 1 calc R U . . .
H49C H 0.845888 -0.020268 0.70518 0.063 Uiso 1 1 calc R U . . .
C50 C 0.92740(15) 0.11927(13) 0.70710(8) 0.0410(4) Uani 1 1 d . . . . .
H50A H 0.976011 0.157839 0.71953 0.061 Uiso 1 1 calc R U . . .
H50B H 0.870251 0.146971 0.692092 0.061 Uiso 1 1 calc R U . . .
H50C H 0.943079 0.085759 0.680059 0.061 Uiso 1 1 calc R U . . .
C51 C 1.00218(15) 0.01787(14) 0.77107(8) 0.0448(5) Uani 1 1 d . . . . .
H51A H 1.011298 -0.0134 0.741251 0.067 Uiso 1 1 calc R U . . .
H51B H 0.995469 -0.017486 0.799521 0.067 Uiso 1 1 calc R U . . .
H51C H 1.054801 0.052382 0.783739 0.067 Uiso 1 1 calc R U . . .
C52 C 1.00972(15) 0.15870(16) 0.94548(8) 0.0453(5) Uani 1 1 d . . . . .
C56 C 0.56763(14) 0.03064(10) 0.65075(7) 0.0333(4) Uani 1 1 d . . . . .
C57 C 0.46672(17) 0.04581(14) 0.62785(10) 0.0544(6) Uani 1 1 d . . . . .
H57A H 0.432269 0.029613 0.653355 0.082 Uiso 1 1 calc R U . . .
H57B H 0.446038 0.015444 0.59528 0.082 Uiso 1 1 calc R U . . .
H57C H 0.456917 0.102126 0.620179 0.082 Uiso 1 1 calc R U . . .
C58 C 0.58227(19) -0.05674(12) 0.66540(9) 0.0508(6) Uani 1 1 d . . . . .
H58A H 0.646837 -0.066119 0.681475 0.076 Uiso 1 1 calc R U . . .
H58B H 0.563171 -0.089066 0.63359 0.076 Uiso 1 1 calc R U . . .
H58C H 0.546151 -0.070881 0.690488 0.076 Uiso 1 1 calc R U . . .
C59 C 0.6225(2) 0.05320(15) 0.61115(9) 0.0574(7) Uani 1 1 d . . . . .
H59A H 0.61381 0.109365 0.602625 0.086 Uiso 1 1 calc R U . . .
H59B H 0.60181 0.021916 0.578989 0.086 Uiso 1 1 calc R U . . .
H59C H 0.68714 0.042824 0.62639 0.086 Uiso 1 1 calc R U . . .
N1 N 0.49203(9) 0.25242(8) 0.68332(5) 0.0234(3) Uani 1 1 d . . . . .
N2 N 0.61655(9) 0.22396(8) 0.78760(5) 0.0239(3) Uani 1 1 d . . . . .
O1 O 0.66086(8) 0.24776(7) 0.64523(4) 0.0237(2) Uani 1 1 d . . . . .
O2 O 0.76620(8) 0.17776(7) 0.74185(4) 0.0267(2) Uani 1 1 d . . . . .
O006 O 0.59732(9) 0.07381(7) 0.69813(5) 0.0316(3) Uani 1 1 d . . . . .
P1 P 0.46432(3) 0.30449(2) 0.63050(2) 0.02018(8) Uani 1 1 d . . . . .
P2 P 0.70280(3) 0.26815(2) 0.82461(2) 0.02244(8) Uani 1 1 d . . . . .
In01 In 0.62430(2) 0.19042(2) 0.70851(2) 0.02065(4) Uani 1 1 d . . . . .
C53 C 1.0912(8) 0.1108(7) 0.9466(4) 0.080(4) Uani 0.518(7) 1 d . . P A 1
H53A H 1.132129 0.113268 0.981871 0.12 Uiso 0.518(7) 1 calc R U P A 1
H53B H 1.122513 0.131316 0.920716 0.12 Uiso 0.518(7) 1 calc R U P A 1
H53C H 1.073178 0.055971 0.938073 0.12 Uiso 0.518(7) 1 calc R U P A 1
C54 C 1.0477(5) 0.2477(4) 0.9582(3) 0.074(2) Uani 0.518(7) 1 d . . P A 1
H54A H 1.08816 0.249476 0.993611 0.111 Uiso 0.518(7) 1 calc R U P A 1
H54B H 0.996425 0.283705 0.956463 0.111 Uiso 0.518(7) 1 calc R U P A 1
H54C H 1.081338 0.263679 0.932291 0.111 Uiso 0.518(7) 1 calc R U P A 1
C55 C 0.9614(4) 0.1368(4) 0.98595(17) 0.063(2) Uani 0.518(7) 1 d . . P A 1
H55A H 0.930266 0.086236 0.976568 0.094 Uiso 0.518(7) 1 calc R U P A 1
H55B H 0.916529 0.177524 0.988053 0.094 Uiso 0.518(7) 1 calc R U P A 1
H55C H 1.005107 0.131888 1.020147 0.094 Uiso 0.518(7) 1 calc R U P A 1
C53B C 1.1057(10) 0.1545(12) 0.9422(6) 0.136(8) Uani 0.482(7) 1 d . . P A 2
H53D H 1.118905 0.198644 0.921071 0.203 Uiso 0.482(7) 1 calc R U P A 2
H53E H 1.1161 0.104631 0.925623 0.203 Uiso 0.482(7) 1 calc R U P A 2
H53F H 1.145583 0.157316 0.977716 0.203 Uiso 0.482(7) 1 calc R U P A 2
C54B C 0.9949(5) 0.2191(5) 0.9833(2) 0.079(3) Uani 0.482(7) 1 d . . P A 2
H54D H 1.040493 0.212834 1.016687 0.118 Uiso 0.482(7) 1 calc R U P A 2
H54E H 0.933919 0.212828 0.989327 0.118 Uiso 0.482(7) 1 calc R U P A 2
H54F H 1.000541 0.271724 0.968908 0.118 Uiso 0.482(7) 1 calc R U P A 2
C55B C 0.9912(6) 0.0734(5) 0.9702(3) 0.090(3) Uani 0.482(7) 1 d . . P A 2
H55D H 1.032893 0.066851 1.004918 0.135 Uiso 0.482(7) 1 calc R U P A 2
H55E H 1.001307 0.031088 0.946744 0.135 Uiso 0.482(7) 1 calc R U P A 2
H55F H 0.928252 0.071274 0.973682 0.135 Uiso 0.482(7) 1 calc R U P A 2

loop_
_atom_site_aniso_label
_atom_site_aniso_U_11
_atom_site_aniso_U_22
_atom_site_aniso_U_33
_atom_site_aniso_U_23
_atom_site_aniso_U_13
_atom_site_aniso_U_12
C1 0.0234(8) 0.0211(7) 0.0177(6) 0.0003(5) 0.0031(6) -0.0011(6)
C1A 0.101(4) 0.350(12) 0.232(8) 0.161(9) 0.092(5) 0.094(6)
C2 0.0219(8) 0.0230(7) 0.0198(7) -0.0006(5) 0.0038(6) -0.0026(6)
C2A 0.061(2) 0.087(3) 0.224(6) 0.042(3) 0.067(3) 0.009(2)
C3 0.0238(8) 0.0250(8) 0.0223(7) 0.0015(6) 0.0033(6) 0.0017(6)
C3A 0.109(4) 0.105(4) 0.274(9) 0.005(5) 0.028(5) 0.042(4)
C4 0.0281(8) 0.0220(7) 0.0235(7) 0.0018(6) 0.0044(6) -0.0008(6)
C4A 0.169(6) 0.127(5) 0.251(9) -0.014(5) -0.105(6) 0.078(5)
C5 0.0253(8) 0.0249(8) 0.0235(7) 0.0016(6) 0.0054(6) -0.0048(6)
C5A 0.132(5) 0.096(4) 0.221(8) 0.066(4) 0.019(5) 0.018(3)
C6 0.0219(8) 0.0244(7) 0.0192(7) -0.0002(5) 0.0029(6) -0.0015(6)
C6A 0.122(6) 0.191(7) 0.461(16) 0.230(9) -0.003(8) -0.015(5)
C7 0.0215(8) 0.0268(8) 0.0256(7) 0.0012(6) 0.0047(6) -0.0021(6)
C8 0.0259(8) 0.0322(9) 0.0298(8) -0.0023(7) 0.0072(7) 0.0025(7)
C9 0.0236(8) 0.0369(9) 0.0426(10) 0.0068(8) 0.0085(7) -0.0028(7)
C10 0.0260(8) 0.0325(8) 0.0269(8) -0.0011(7) 0.0007(6) -0.0004(7)
C11 0.0329(9) 0.0226(8) 0.0328(8) 0.0039(6) 0.0077(7) -0.0009(7)
C12 0.0519(12) 0.0306(9) 0.0321(9) 0.0101(7) 0.0088(8) 0.0010(8)
C13 0.0589(14) 0.0260(9) 0.0391(10) -0.0020(7) 0.0102(9) -0.0049(8)
C14 0.0404(12) 0.0266(9) 0.0829(16) 0.0156(10) 0.0179(11) 0.0080(8)
C15 0.0253(8) 0.0224(7) 0.0238(7) -0.0005(6) 0.0022(6) 0.0008(6)
C16 0.0298(9) 0.0381(9) 0.0349(9) -0.0053(8) 0.0054(7) -0.0049(8)
C17 0.0346(11) 0.0466(12) 0.0511(12) -0.0153(10) 0.0007(9) -0.0107(9)
C18 0.0483(13) 0.0468(12) 0.0424(11) -0.0220(9) 0.0004(9) -0.0040(10)
C19 0.0475(12) 0.0450(11) 0.0367(10) -0.0144(8) 0.0105(9) 0.0013(9)
C20 0.0323(9) 0.0301(8) 0.0296(8) -0.0041(7) 0.0077(7) 0.0001(7)
C21 0.0218(8) 0.0245(7) 0.0251(7) 0.0002(6) 0.0065(6) 0.0006(6)
C22 0.0270(9) 0.0330(9) 0.0257(8) -0.0021(6) 0.0027(6) 0.0035(7)
C23 0.0320(10) 0.0410(10) 0.0376(9) -0.0010(8) 0.0023(8) 0.0121(8)
C24 0.0367(11) 0.0353(10) 0.0470(11) -0.0043(8) 0.0116(8) 0.0112(8)
C25 0.0384(10) 0.0337(9) 0.0354(9) -0.0100(7) 0.0107(8) 0.0013(8)
C26 0.0270(9) 0.0336(9) 0.0261(8) -0.0039(7) 0.0033(6) 0.0006(7)
C27 0.0209(8) 0.0360(9) 0.0268(8) 0.0040(7) 0.0044(6) -0.0044(7)
C28 0.0268(9) 0.0358(9) 0.0287(8) 0.0070(7) 0.0069(7) -0.0052(7)
C29 0.0240(8) 0.0440(10) 0.0247(8) -0.0003(7) 0.0078(6) 0.0005(7)
C30 0.0231(8) 0.0377(9) 0.0212(7) -0.0008(6) 0.0029(6) 0.0031(7)
C31 0.0315(9) 0.0422(10) 0.0259(8) -0.0006(7) 0.0035(7) -0.0062(8)
C32 0.0324(10) 0.0622(13) 0.0257(8) 0.0053(8) 0.0043(7) -0.0091(9)
C33 0.0337(11) 0.0765(16) 0.0241(8) -0.0051(9) 0.0061(8) 0.0062(10)
C34 0.0554(14) 0.0581(13) 0.0325(10) -0.0065(9) 0.0106(9) 0.0206(11)
C35 0.0462(12) 0.0429(11) 0.0286(9) -0.0004(8) 0.0082(8) 0.0163(9)
C36 0.0295(9) 0.0248(7) 0.0246(7) -0.0013(6) 0.0065(6) 0.0007(6)
C37 0.0350(10) 0.0282(8) 0.0274(8) -0.0002(6) 0.0033(7) 0.0006(7)
C38 0.0524(13) 0.0296(9) 0.0357(9) 0.0054(7) 0.0033(9) 0.0006(8)
C39 0.0624(15) 0.0279(9) 0.0449(11) 0.0033(8) 0.0112(10) -0.0086(9)
C40 0.0484(13) 0.0370(10) 0.0481(11) -0.0027(9) 0.0052(9) -0.0151(9)
C41 0.0345(10) 0.0358(10) 0.0377(9) 0.0003(8) 0.0011(8) -0.0050(8)
C42 0.0224(8) 0.0237(7) 0.0277(8) 0.0021(6) 0.0038(6) 0.0011(6)
C43 0.0215(8) 0.0232(7) 0.0262(7) 0.0037(6) 0.0041(6) -0.0001(6)
C44 0.0248(8) 0.0256(8) 0.0286(8) 0.0035(6) 0.0068(6) 0.0028(6)
C45 0.0236(8) 0.0351(9) 0.0331(9) 0.0046(7) 0.0036(7) 0.0068(7)
C46 0.0258(9) 0.0380(9) 0.0299(8) 0.0013(7) 0.0004(7) 0.0022(7)
C47 0.0249(9) 0.0319(8) 0.0287(8) -0.0009(7) 0.0028(7) 0.0004(7)
C48 0.0285(9) 0.0324(9) 0.0320(8) 0.0012(7) 0.0071(7) 0.0095(7)
C49 0.0427(12) 0.0325(9) 0.0502(11) -0.0079(8) 0.0114(9) 0.0034(8)
C50 0.0418(11) 0.0478(11) 0.0373(10) 0.0049(8) 0.0174(8) 0.0117(9)
C51 0.0405(12) 0.0499(12) 0.0424(10) -0.0030(9) 0.0066(9) 0.0220(10)
C52 0.0309(10) 0.0659(14) 0.0328(9) -0.0037(9) -0.0045(8) 0.0099(10)
C56 0.0466(11) 0.0207(8) 0.0299(8) -0.0015(6) 0.0038(8) -0.0040(7)
C57 0.0533(14) 0.0386(11) 0.0592(14) -0.0031(10) -0.0100(11) -0.0065(10)
C58 0.0757(17) 0.0250(9) 0.0455(11) -0.0017(8) 0.0022(11) -0.0011(10)
C59 0.090(2) 0.0451(12) 0.0438(12) -0.0075(10) 0.0293(13) -0.0126(13)
N1 0.0188(6) 0.0281(7) 0.0227(6) 0.0048(5) 0.0037(5) -0.0006(5)
N2 0.0210(7) 0.0280(7) 0.0225(6) 0.0000(5) 0.0050(5) 0.0007(5)
O1 0.0253(6) 0.0214(5) 0.0253(5) 0.0044(4) 0.0077(4) 0.0013(4)
O2 0.0214(6) 0.0339(6) 0.0236(5) 0.0046(4) 0.0031(4) 0.0050(5)
O006 0.0432(7) 0.0213(5) 0.0280(6) 0.0006(5) 0.0042(5) -0.0048(5)
P1 0.01841(18) 0.02136(18) 0.01992(17) 0.00027(13) 0.00297(14) -0.00036(14)
P2 0.02205(19) 0.02405(18) 0.02017(17) 0.00062(14) 0.00306(14) 0.00187(15)
In01 0.02107(6) 0.01973(6) 0.02046(6) 0.00192(3) 0.00367(4) -0.00028(4)
C53 0.056(7) 0.140(8) 0.034(3) -0.009(4) -0.011(3) 0.060(7)
C54 0.064(4) 0.077(4) 0.061(3) -0.010(3) -0.025(3) -0.019(3)
C55 0.046(3) 0.106(6) 0.031(2) 0.018(3) 0.0004(18) 0.007(3)
C53B 0.030(4) 0.30(3) 0.063(6) -0.037(12) -0.016(4) 0.016(11)
C54B 0.070(5) 0.098(6) 0.047(3) -0.026(4) -0.029(3) 0.031(4)
C55B 0.111(6) 0.086(5) 0.048(3) 0.027(3) -0.030(4) -0.006(5)

loop_
_atom_type_symbol
_atom_type_description
_atom_type_scat_dispersion_real
_atom_type_scat_dispersion_imag
_atom_type_scat_source
C C 0.0181 0.0091 'International Tables Vol C Tables 4.2.6.8 and 6.1.1.4'
H H 0 0 'International Tables Vol C Tables 4.2.6.8 and 6.1.1.4'
N N 0.0311 0.018 'International Tables Vol C Tables 4.2.6.8 and 6.1.1.4'
O O 0.0492 0.0322 'International Tables Vol C Tables 4.2.6.8 and 6.1.1.4'
P P 0.2955 0.4335 'International Tables Vol C Tables 4.2.6.8 and 6.1.1.4'
In In 0.0822 5.0449 'International Tables Vol C Tables 4.2.6.8 and 6.1.1.4'

loop_
_geom_angle_atom_site_label_1
_geom_angle_atom_site_label_2
_geom_angle_atom_site_label_3
_geom_angle
_geom_angle_site_symmetry_1
_geom_angle_site_symmetry_3
_geom_angle_publ_flag
O1 C1 C2 121.74(14) . . ?
O1 C1 C6 120.71(15) . . ?
C2 C1 C6 117.53(14) . . ?
C2A C1A H1A1 109.5 . . ?
C2A C1A H1A2 109.5 . . ?
H1A1 C1A H1A2 109.5 . . ?
C2A C1A H1A3 109.5 . . ?
H1A1 C1A H1A3 109.5 . . ?
H1A2 C1A H1A3 109.5 . . ?
C3 C2 C1 121.72(15) . . ?
C3 C2 P1 117.21(12) . . ?
C1 C2 P1 121.07(12) . . ?
C3A C2A C1A 108.5(5) . . ?
C3A C2A H2A1 110 . . ?
C1A C2A H2A1 110 . . ?
C3A C2A H2A2 110 . . ?
C1A C2A H2A2 110 . . ?
H2A1 C2A H2A2 108.4 . . ?
C4 C3 C2 120.90(15) . . ?
C4 C3 H3 119.5 . . ?
C2 C3 H3 119.5 . . ?
C2A C3A C4A 106.1(5) . . ?
C2A C3A H3A1 110.5 . . ?
C4A C3A H3A1 110.5 . . ?
C2A C3A H3A2 110.5 . . ?
C4A C3A H3A2 110.5 . . ?
H3A1 C3A H3A2 108.7 . . ?
C3 C4 C5 117.06(15) . . ?
C3 C4 C11 123.57(16) . . ?
C5 C4 C11 119.31(15) . . ?
C3A C4A C5A 116.8(5) . . ?
C3A C4A H4A1 108.1 . . ?
C5A C4A H4A1 108.1 . . ?
C3A C4A H4A2 108.1 . . ?
C5A C4A H4A2 108.1 . . ?
H4A1 C4A H4A2 107.3 . . ?
C6 C5 C4 125.00(15) . . ?
C6 C5 H5 117.5 . . ?
C4 C5 H5 117.5 . . ?
C6A C5A C4A 122.0(7) . . ?
C6A C5A H5A1 106.8 . . ?
C4A C5A H5A1 106.8 . . ?
C6A C5A H5A2 106.8 . . ?
C4A C5A H5A2 106.8 . . ?
H5A1 C5A H5A2 106.7 . . ?
C5 C6 C1 117.75(15) . . ?
C5 C6 C7 119.81(14) . . ?
C1 C6 C7 122.19(14) . . ?
C5A C6A H6A1 109.5 . . ?
C5A C6A H6A2 109.5 . . ?
H6A1 C6A H6A2 109.5 . . ?
C5A C6A H6A3 109.5 . . ?
H6A1 C6A H6A3 109.5 . . ?
H6A2 C6A H6A3 109.5 . . ?
C9 C7 C6 111.76(14) . . ?
C9 C7 C8 106.56(14) . . ?
C6 C7 C8 112.47(14) . . ?
C9 C7 C10 107.98(14) . . ?
C6 C7 C10 107.69(13) . . ?
C8 C7 C10 110.32(14) . . ?
C7 C8 H8A 109.5 . . ?
C7 C8 H8B 109.5 . . ?
H8A C8 H8B 109.5 . . ?
C7 C8 H8C 109.5 . . ?
H8A C8 H8C 109.5 . . ?
H8B C8 H8C 109.5 . . ?
C7 C9 H9A 109.5 . . ?
C7 C9 H9B 109.5 . . ?
H9A C9 H9B 109.5 . . ?
C7 C9 H9C 109.5 . . ?
H9A C9 H9C 109.5 . . ?
H9B C9 H9C 109.5 . . ?
C7 C10 H10A 109.5 . . ?
C7 C10 H10B 109.5 . . ?
H10A C10 H10B 109.5 . . ?
C7 C10 H10C 109.5 . . ?
H10A C10 H10C 109.5 . . ?
H10B C10 H10C 109.5 . . ?
C14 C11 C4 112.60(15) . . ?
C14 C11 C12 108.78(17) . . ?
C4 C11 C12 109.77(15) . . ?
C14 C11 C13 108.35(18) . . ?
C4 C11 C13 109.15(14) . . ?
C12 C11 C13 108.09(16) . . ?
C11 C12 H12A 109.5 . . ?
C11 C12 H12B 109.5 . . ?
H12A C12 H12B 109.5 . . ?
C11 C12 H12C 109.5 . . ?
H12A C12 H12C 109.5 . . ?
H12B C12 H12C 109.5 . . ?
C11 C13 H13A 109.5 . . ?
C11 C13 H13B 109.5 . . ?
H13A C13 H13B 109.5 . . ?
C11 C13 H13C 109.5 . . ?
H13A C13 H13C 109.5 . . ?
H13B C13 H13C 109.5 . . ?
C11 C14 H14A 109.5 . . ?
C11 C14 H14B 109.5 . . ?
H14A C14 H14B 109.5 . . ?
C11 C14 H14C 109.5 . . ?
H14A C14 H14C 109.5 . . ?
H14B C14 H14C 109.5 . . ?
C20 C15 C16 119.14(16) . . ?
C20 C15 P1 120.64(13) . . ?
C16 C15 P1 120.05(13) . . ?
C17 C16 C15 120.08(19) . . ?
C17 C16 H16 120 . . ?
C15 C16 H16 120 . . ?
C18 C17 C16 120.2(2) . . ?
C18 C17 H17 119.9 . . ?
C16 C17 H17 119.9 . . ?
C19 C18 C17 119.90(18) . . ?
C19 C18 H18 120.1 . . ?
C17 C18 H18 120.1 . . ?
C18 C19 C20 120.3(2) . . ?
C18 C19 H19 119.9 . . ?
C20 C19 H19 119.9 . . ?
C19 C20 C15 120.40(18) . . ?
C19 C20 H20 119.8 . . ?
C15 C20 H20 119.8 . . ?
C22 C21 C26 118.97(15) . . ?
C22 C21 P1 122.93(13) . . ?
C26 C21 P1 117.79(13) . . ?
C23 C22 C21 120.04(16) . . ?
C23 C22 H22 120 . . ?
C21 C22 H22 120 . . ?
C24 C23 C22 120.54(18) . . ?
C24 C23 H23 119.7 . . ?
C22 C23 H23 119.7 . . ?
C23 C24 C25 119.96(18) . . ?
C23 C24 H24 120 . . ?
C25 C24 H24 120 . . ?
C26 C25 C24 119.63(17) . . ?
C26 C25 H25 120.2 . . ?
C24 C25 H25 120.2 . . ?
C25 C26 C21 120.86(16) . . ?
C25 C26 H26 119.6 . . ?
C21 C26 H26 119.6 . . ?
N1 C27 C28 111.06(14) . . ?
N1 C27 H27A 109.4 . . ?
C28 C27 H27A 109.4 . . ?
N1 C27 H27B 109.4 . . ?
C28 C27 H27B 109.4 . . ?
H27A C27 H27B 108 . . ?
C29 C28 C27 113.85(15) . . ?
C29 C28 H28A 108.8 . . ?
C27 C28 H28A 108.8 . . ?
C29 C28 H28B 108.8 . . ?
C27 C28 H28B 108.8 . . ?
H28A C28 H28B 107.7 . . ?
N2 C29 C28 109.96(14) . . ?
N2 C29 H29A 109.7 . . ?
C28 C29 H29A 109.7 . . ?
N2 C29 H29B 109.7 . . ?
C28 C29 H29B 109.7 . . ?
H29A C29 H29B 108.2 . . ?
C35 C30 C31 119.69(17) . . ?
C35 C30 P2 121.71(14) . . ?
C31 C30 P2 118.59(14) . . ?
C32 C31 C30 120.03(19) . . ?
C32 C31 H31 120 . . ?
C30 C31 H31 120 . . ?
C33 C32 C31 119.9(2) . . ?
C33 C32 H32 120 . . ?
C31 C32 H32 120 . . ?
C34 C33 C32 120.32(18) . . ?
C34 C33 H33 119.8 . . ?
C32 C33 H33 119.8 . . ?
C33 C34 C35 120.3(2) . . ?
C33 C34 H34 119.9 . . ?
C35 C34 H34 119.9 . . ?
C30 C35 C34 119.7(2) . . ?
C30 C35 H35 120.1 . . ?
C34 C35 H35 120.1 . . ?
C37 C36 C41 119.37(17) . . ?
C37 C36 P2 119.12(14) . . ?
C41 C36 P2 121.51(14) . . ?
C38 C37 C36 120.25(18) . . ?
C38 C37 H37 119.9 . . ?
C36 C37 H37 119.9 . . ?
C39 C38 C37 119.91(19) . . ?
C39 C38 H38 120 . . ?
C37 C38 H38 120 . . ?
C38 C39 C40 120.14(19) . . ?
C38 C39 H39 119.9 . . ?
C40 C39 H39 119.9 . . ?
C39 C40 C41 120.4(2) . . ?
C39 C40 H40 119.8 . . ?
C41 C40 H40 119.8 . . ?
C40 C41 C36 119.94(19) . . ?
C40 C41 H41 120 . . ?
C36 C41 H41 120 . . ?
C47 C42 C43 121.74(16) . . ?
C47 C42 P2 119.66(13) . . ?
C43 C42 P2 118.60(12) . . ?
O2 C43 C42 121.65(15) . . ?
O2 C43 C44 121.17(15) . . ?
C42 C43 C44 117.17(15) . . ?
C45 C44 C43 118.40(16) . . ?
C45 C44 C48 121.38(16) . . ?
C43 C44 C48 120.20(15) . . ?
C44 C45 C46 124.36(17) . . ?
C44 C45 H45 117.8 . . ?
C46 C45 H45 117.8 . . ?
C47 C46 C45 116.94(16) . . ?
C47 C46 C52 120.96(17) . . ?
C45 C46 C52 122.05(17) . . ?
C46 C47 C42 121.25(17) . . ?
C46 C47 H47 119.4 . . ?
C42 C47 H47 119.4 . . ?
C51 C48 C50 107.83(16) . . ?
C51 C48 C49 107.16(17) . . ?
C50 C48 C49 109.65(17) . . ?
C51 C48 C44 112.32(15) . . ?
C50 C48 C44 110.37(15) . . ?
C49 C48 C44 109.43(15) . . ?
C48 C49 H49A 109.5 . . ?
C48 C49 H49B 109.5 . . ?
H49A C49 H49B 109.5 . . ?
C48 C49 H49C 109.5 . . ?
H49A C49 H49C 109.5 . . ?
H49B C49 H49C 109.5 . . ?
C48 C50 H50A 109.5 . . ?
C48 C50 H50B 109.5 . . ?
H50A C50 H50B 109.5 . . ?
C48 C50 H50C 109.5 . . ?
H50A C50 H50C 109.5 . . ?
H50B C50 H50C 109.5 . . ?
C48 C51 H51A 109.5 . . ?
C48 C51 H51B 109.5 . . ?
H51A C51 H51B 109.5 . . ?
C48 C51 H51C 109.5 . . ?
H51A C51 H51C 109.5 . . ?
H51B C51 H51C 109.5 . . ?
C53 C52 C55 113.9(5) . . ?
C53B C52 C54B 112.5(8) . . ?
C53 C52 C46 113.7(4) . . ?
C55 C52 C46 110.7(2) . . ?
C53B C52 C46 112.3(6) . . ?
C54B C52 C46 114.8(3) . . ?
C53 C52 C54 104.8(6) . . ?
C55 C52 C54 107.5(4) . . ?
C46 C52 C54 105.5(3) . . ?
C53B C52 C55B 104.2(8) . . ?
C54B C52 C55B 106.3(5) . . ?
C46 C52 C55B 105.8(3) . . ?
O006 C56 C57 109.50(17) . . ?
O006 C56 C59 110.76(16) . . ?
C57 C56 C59 110.5(2) . . ?
O006 C56 C58 106.55(15) . . ?
C57 C56 C58 109.42(18) . . ?
C59 C56 C58 110.04(19) . . ?
C56 C57 H57A 109.5 . . ?
C56 C57 H57B 109.5 . . ?
H57A C57 H57B 109.5 . . ?
C56 C57 H57C 109.5 . . ?
H57A C57 H57C 109.5 . . ?
H57B C57 H57C 109.5 . . ?
C56 C58 H58A 109.5 . . ?
C56 C58 H58B 109.5 . . ?
H58A C58 H58B 109.5 . . ?
C56 C58 H58C 109.5 . . ?
H58A C58 H58C 109.5 . . ?
H58B C58 H58C 109.5 . . ?
C56 C59 H59A 109.5 . . ?
C56 C59 H59B 109.5 . . ?
H59A C59 H59B 109.5 . . ?
C56 C59 H59C 109.5 . . ?
H59A C59 H59C 109.5 . . ?
H59B C59 H59C 109.5 . . ?
C27 N1 P1 117.93(11) . . ?
C27 N1 In01 115.28(10) . . ?
P1 N1 In01 123.08(7) . . ?
C29 N2 P2 119.51(11) . . ?
C29 N2 In01 117.19(10) . . ?
P2 N2 In01 118.11(7) . . ?
C1 O1 In01 129.95(10) . . ?
C43 O2 In01 137.14(11) . . ?
C56 O006 In01 129.33(10) . . ?
N1 P1 C2 110.74(7) . . ?
N1 P1 C21 111.30(7) . . ?
C2 P1 C21 106.11(8) . . ?
N1 P1 C15 113.69(8) . . ?
C2 P1 C15 109.13(7) . . ?
C21 P1 C15 105.49(8) . . ?
N2 P2 C42 111.88(8) . . ?
N2 P2 C36 113.25(8) . . ?
C42 P2 C36 108.19(8) . . ?
N2 P2 C30 110.76(8) . . ?
C42 P2 C30 106.92(8) . . ?
C36 P2 C30 105.45(8) . . ?
O006 In01 O1 115.38(5) . . ?
O006 In01 O2 96.18(5) . . ?
O1 In01 O2 86.43(4) . . ?
O006 In01 N2 109.12(5) . . ?
O1 In01 N2 135.34(5) . . ?
O2 In01 N2 85.26(5) . . ?
O006 In01 N1 106.54(5) . . ?
O1 In01 N1 86.41(5) . . ?
O2 In01 N1 157.10(5) . . ?
N2 In01 N1 84.64(5) . . ?
C52 C53 H53A 109.5 . . ?
C52 C53 H53B 109.5 . . ?
H53A C53 H53B 109.5 . . ?
C52 C53 H53C 109.5 . . ?
H53A C53 H53C 109.5 . . ?
H53B C53 H53C 109.5 . . ?
C52 C54 H54A 109.5 . . ?
C52 C54 H54B 109.5 . . ?
H54A C54 H54B 109.5 . . ?
C52 C54 H54C 109.5 . . ?
H54A C54 H54C 109.5 . . ?
H54B C54 H54C 109.5 . . ?
C52 C55 H55A 109.5 . . ?
C52 C55 H55B 109.5 . . ?
H55A C55 H55B 109.5 . . ?
C52 C55 H55C 109.5 . . ?
H55A C55 H55C 109.5 . . ?
H55B C55 H55C 109.5 . . ?
C52 C53B H53D 109.5 . . ?
C52 C53B H53E 109.5 . . ?
H53D C53B H53E 109.5 . . ?
C52 C53B H53F 109.5 . . ?
H53D C53B H53F 109.5 . . ?
H53E C53B H53F 109.5 . . ?
C52 C54B H54D 109.5 . . ?
C52 C54B H54E 109.5 . . ?
H54D C54B H54E 109.5 . . ?
C52 C54B H54F 109.5 . . ?
H54D C54B H54F 109.5 . . ?
H54E C54B H54F 109.5 . . ?
C52 C55B H55D 109.5 . . ?
C52 C55B H55E 109.5 . . ?
H55D C55B H55E 109.5 . . ?
C52 C55B H55F 109.5 . . ?
H55D C55B H55F 109.5 . . ?
H55E C55B H55F 109.5 . . ?

loop_
_geom_bond_atom_site_label_1
_geom_bond_atom_site_label_2
_geom_bond_distance
_geom_bond_site_symmetry_2
_geom_bond_publ_flag
C1 O1 1.3221(19) . ?
C1 C2 1.415(2) . ?
C1 C6 1.436(2) . ?
C1A C2A 1.537(8) . ?
C1A H1A1 0.98 . ?
C1A H1A2 0.98 . ?
C1A H1A3 0.98 . ?
C2 C3 1.410(2) . ?
C2 P1 1.7917(16) . ?
C2A C3A 1.448(8) . ?
C2A H2A1 0.99 . ?
C2A H2A2 0.99 . ?
C3 C4 1.378(2) . ?
C3 H3 0.95 . ?
C3A C4A 1.498(10) . ?
C3A H3A1 0.99 . ?
C3A H3A2 0.99 . ?
C4 C5 1.396(2) . ?
C4 C11 1.533(2) . ?
C4A C5A 1.625(10) . ?
C4A H4A1 0.99 . ?
C4A H4A2 0.99 . ?
C5 C6 1.390(2) . ?
C5 H5 0.95 . ?
C5A C6A 1.481(9) . ?
C5A H5A1 0.99 . ?
C5A H5A2 0.99 . ?
C6 C7 1.537(2) . ?
C6A H6A1 0.98 . ?
C6A H6A2 0.98 . ?
C6A H6A3 0.98 . ?
C7 C9 1.535(2) . ?
C7 C8 1.537(2) . ?
C7 C10 1.541(2) . ?
C8 H8A 0.98 . ?
C8 H8B 0.98 . ?
C8 H8C 0.98 . ?
C9 H9A 0.98 . ?
C9 H9B 0.98 . ?
C9 H9C 0.98 . ?
C10 H10A 0.98 . ?
C10 H10B 0.98 . ?
C10 H10C 0.98 . ?
C11 C14 1.517(3) . ?
C11 C12 1.535(3) . ?
C11 C13 1.537(3) . ?
C12 H12A 0.98 . ?
C12 H12B 0.98 . ?
C12 H12C 0.98 . ?
C13 H13A 0.98 . ?
C13 H13B 0.98 . ?
C13 H13C 0.98 . ?
C14 H14A 0.98 . ?
C14 H14B 0.98 . ?
C14 H14C 0.98 . ?
C15 C20 1.389(2) . ?
C15 C16 1.400(3) . ?
C15 P1 1.8138(16) . ?
C16 C17 1.388(3) . ?
C16 H16 0.95 . ?
C17 C18 1.387(3) . ?
C17 H17 0.95 . ?
C18 C19 1.382(3) . ?
C18 H18 0.95 . ?
C19 C20 1.387(3) . ?
C19 H19 0.95 . ?
C20 H20 0.95 . ?
C21 C22 1.394(2) . ?
C21 C26 1.399(2) . ?
C21 P1 1.8102(17) . ?
C22 C23 1.389(3) . ?
C22 H22 0.95 . ?
C23 C24 1.385(3) . ?
C23 H23 0.95 . ?
C24 C25 1.390(3) . ?
C24 H24 0.95 . ?
C25 C26 1.386(3) . ?
C25 H25 0.95 . ?
C26 H26 0.95 . ?
C27 N1 1.481(2) . ?
C27 C28 1.526(2) . ?
C27 H27A 0.99 . ?
C27 H27B 0.99 . ?
C28 C29 1.523(2) . ?
C28 H28A 0.99 . ?
C28 H28B 0.99 . ?
C29 N2 1.484(2) . ?
C29 H29A 0.99 . ?
C29 H29B 0.99 . ?
C30 C35 1.392(3) . ?
C30 C31 1.396(3) . ?
C30 P2 1.8088(17) . ?
C31 C32 1.390(3) . ?
C31 H31 0.95 . ?
C32 C33 1.386(3) . ?
C32 H32 0.95 . ?
C33 C34 1.377(3) . ?
C33 H33 0.95 . ?
C34 C35 1.396(3) . ?
C34 H34 0.95 . ?
C35 H35 0.95 . ?
C36 C37 1.392(2) . ?
C36 C41 1.394(3) . ?
C36 P2 1.8070(17) . ?
C37 C38 1.387(3) . ?
C37 H37 0.95 . ?
C38 C39 1.381(3) . ?
C38 H38 0.95 . ?
C39 C40 1.382(3) . ?
C39 H39 0.95 . ?
C40 C41 1.383(3) . ?
C40 H40 0.95 . ?
C41 H41 0.95 . ?
C42 C47 1.404(2) . ?
C42 C43 1.416(2) . ?
C42 P2 1.7809(17) . ?
C43 O2 1.312(2) . ?
C43 C44 1.434(2) . ?
C44 C45 1.389(2) . ?
C44 C48 1.536(2) . ?
C45 C46 1.401(3) . ?
C45 H45 0.95 . ?
C46 C47 1.379(3) . ?
C46 C52 1.537(2) . ?
C47 H47 0.95 . ?
C48 C51 1.530(2) . ?
C48 C50 1.533(3) . ?
C48 C49 1.536(3) . ?
C49 H49A 0.98 . ?
C49 H49B 0.98 . ?
C49 H49C 0.98 . ?
C50 H50A 0.98 . ?
C50 H50B 0.98 . ?
C50 H50C 0.98 . ?
C51 H51A 0.98 . ?
C51 H51B 0.98 . ?
C51 H51C 0.98 . ?
C52 C53 1.471(10) . ?
C52 C55 1.473(5) . ?
C52 C53B 1.478(15) . ?
C52 C54B 1.478(6) . ?
C52 C54 1.621(7) . ?
C52 C55B 1.636(7) . ?
C56 O006 1.416(2) . ?
C56 C57 1.523(3) . ?
C56 C59 1.525(3) . ?
C56 C58 1.533(3) . ?
C57 H57A 0.98 . ?
C57 H57B 0.98 . ?
C57 H57C 0.98 . ?
C58 H58A 0.98 . ?
C58 H58B 0.98 . ?
C58 H58C 0.98 . ?
C59 H59A 0.98 . ?
C59 H59B 0.98 . ?
C59 H59C 0.98 . ?
N1 P1 1.6080(13) . ?
N1 In01 2.2175(14) . ?
N2 P2 1.6112(14) . ?
N2 In01 2.1757(13) . ?
O1 In01 2.1056(11) . ?
O2 In01 2.1267(12) . ?
O006 In01 2.0247(12) . ?
C53 H53A 0.98 . ?
C53 H53B 0.98 . ?
C53 H53C 0.98 . ?
C54 H54A 0.98 . ?
C54 H54B 0.98 . ?
C54 H54C 0.98 . ?
C55 H55A 0.98 . ?
C55 H55B 0.98 . ?
C55 H55C 0.98 . ?
C53B H53D 0.98 . ?
C53B H53E 0.98 . ?
C53B H53F 0.98 . ?
C54B H54D 0.98 . ?
C54B H54E 0.98 . ?
C54B H54F 0.98 . ?
C55B H55D 0.98 . ?
C55B H55E 0.98 . ?
C55B H55F 0.98 . ?

loop_
_platon_squeeze_void_nr
_platon_squeeze_void_average_x
_platon_squeeze_void_average_y
_platon_squeeze_void_average_z
_platon_squeeze_void_volume
_platon_squeeze_void_count_electrons
_platon_squeeze_void_content
1 0.000 0.500 0.000 315 60 ' '
2 0.000 0.000 0.500 315 60 ' '
3 0.264 0.940 0.008 8 0 ' '
4 0.264 0.560 0.508 7 0 ' '
5 0.736 0.440 0.492 8 0 ' '
6 0.736 0.060 0.992 7 0 ' '
